data_7008749
loop_
_publ_author_name
'Aguado, Javier E.'
'Canales, Silvia'
'Gimeno, M Concepci\'on'
'Jones, Peter G.'
'Laguna, Antonio'
'Villacampa, M. Dolores'

_publ_section_title
;
 Group 11 complexes with unsymmetrical P,S and P,Se disubstituted
 ferrocene ligands.
;
_journal_issue 18
_journal_name_full 'Dalton transactions (Cambridge, England : 2003)'
_journal_page_first 3005
_journal_page_last 3015
_journal_paper_doi 10.1039/b507058a
_journal_year 2005
_chemical_formula_sum 'C29 H23 Ag F3 Fe O3 P S Se'
_chemical_formula_weight 782.18
_chemical_name_systematic
;
?
;
_space_group_IT_number 2
_symmetry_cell_setting triclinic
_symmetry_space_group_name_Hall '-P 1'
_symmetry_space_group_name_H-M 'P -1'
_atom_sites_solution_hydrogens geom
_atom_sites_solution_primary direct
_atom_sites_solution_secondary difmap
_audit_creation_method SHELXL-97
_cell_angle_alpha 66.8900(10)
_cell_angle_beta 86.717(2)
_cell_angle_gamma 84.285(2)
_cell_formula_units_Z 2
_cell_length_a 9.7756(9)
_cell_length_b 12.0232(11)
_cell_length_c 12.7493(12)
_cell_measurement_reflns_used 1783
_cell_measurement_temperature 173(2)
_cell_measurement_theta_max 24.41
_cell_measurement_theta_min 2.67
_cell_volume 1371.1(2)
_computing_cell_refinement 'SAINT+ v. 6.02 (Bruker AXS, 1999)'
_computing_data_collection 'SMART v. 5.611 (Bruker AXS, 2000)'
_computing_data_reduction 'SAINT+ v. 6.02 (Bruker AXS, 1999)'
_computing_molecular_graphics 'XP, SHELXTL v 6.10 (Bruker, 2000)'
_computing_publication_material 'XCIF, SHELXTL v 6.10 (Bruker, 2000)'
_computing_structure_refinement 'SHELXL-97 (Sheldrick, 1997)'
_computing_structure_solution 'SHELXS-97 (Sheldrick, 1990)'
_diffrn_ambient_temperature 173(2)
_diffrn_detector_area_resol_mean 8.26
_diffrn_measured_fraction_theta_full 0.865
_diffrn_measured_fraction_theta_max 0.865
_diffrn_measurement_device_type 'Bruker SMART APEX CCD system'
_diffrn_measurement_method '\w rotations with narrow frames'
_diffrn_radiation_monochromator graphite
_diffrn_radiation_source 'fine-focus sealed tube'
_diffrn_radiation_type MoK\a
_diffrn_radiation_wavelength 0.71073
_diffrn_reflns_av_R_equivalents 0.0627
_diffrn_reflns_av_sigmaI/netI 0.1296
_diffrn_reflns_limit_h_max 13
_diffrn_reflns_limit_h_min -8
_diffrn_reflns_limit_k_max 16
_diffrn_reflns_limit_k_min -15
_diffrn_reflns_limit_l_max 17
_diffrn_reflns_limit_l_min -16
_diffrn_reflns_number 9061
_diffrn_reflns_theta_full 28.74
_diffrn_reflns_theta_max 28.74
_diffrn_reflns_theta_min 1.98
_exptl_absorpt_coefficient_mu 2.757
_exptl_absorpt_correction_T_max 0.8096
_exptl_absorpt_correction_T_min 0.7332
_exptl_absorpt_correction_type multi-scan
_exptl_absorpt_process_details SADABS
_exptl_crystal_colour orange
_exptl_crystal_density_diffrn 1.895
_exptl_crystal_density_method 'not measured'
_exptl_crystal_description prims
_exptl_crystal_F_000 772
_exptl_crystal_size_max 0.12
_exptl_crystal_size_mid 0.10
_exptl_crystal_size_min 0.08
_refine_diff_density_max 1.083
_refine_diff_density_min -1.081
_refine_diff_density_rms 0.141
_refine_ls_extinction_method none
_refine_ls_goodness_of_fit_ref 0.807
_refine_ls_hydrogen_treatment riding
_refine_ls_matrix_type full
_refine_ls_number_parameters 361
_refine_ls_number_reflns 6158
_refine_ls_number_restraints 0
_refine_ls_restrained_S_all 0.807
_refine_ls_R_factor_all 0.0938
_refine_ls_R_factor_gt 0.0536
_refine_ls_shift/su_max 0.000
_refine_ls_shift/su_mean 0.000
_refine_ls_structure_factor_coef Fsqd
_refine_ls_weighting_details 'calc w=1/[\s^2^(Fo^2^)+(0.0421P)^2^+0.0000P] where P=(Fo^2^+2Fc^2^)/3'
_refine_ls_weighting_scheme calc
_refine_ls_wR_factor_gt 0.1014
_refine_ls_wR_factor_ref 0.1114
_reflns_number_gt 3488
_reflns_number_total 6158
_reflns_threshold_expression >2sigma(I)
_cod_data_source_file b507058a.txt
_cod_data_source_block con9as(complex16)
_cod_depositor_comments
;
The following automatic conversions were performed:
'_symmetry_cell_setting' value 'Triclinic' changed to 'triclinic'
according to '/home/saulius/struct/CIF-dictionaries/cif_core.dic'
dictionary named 'cif_core.dic' version 2.4.1 from 2010-06-29.

Automatic conversion script
Id: cif_fix_enum 1527 2010-12-29 10:47:43Z saulius 
;
_cod_original_sg_symbol_H-M P-1
_cod_database_code 7008749

loop_
_symmetry_equiv_pos_as_xyz
'x, y, z'
'-x, -y, -z'

loop_
_atom_site_label
_atom_site_type_symbol
_atom_site_fract_x
_atom_site_fract_y
_atom_site_fract_z
_atom_site_U_iso_or_equiv
_atom_site_adp_type
_atom_site_occupancy
_atom_site_symmetry_multiplicity
_atom_site_calc_flag
_atom_site_refinement_flags
_atom_site_disorder_assembly
_atom_site_disorder_group
Ag Ag 0.27335(5) 0.44936(5) 1.09369(4) 0.03821(16) Uani 1 1 d . . .
Se Se 0.43345(6) 0.62773(6) 1.05620(5) 0.03358(17) Uani 1 1 d . . .
P P 0.70138(16) 0.75413(14) 0.75953(13) 0.0294(4) Uani 1 1 d . . .
Fe Fe 0.35618(8) 0.84664(8) 0.78821(7) 0.0302(2) Uani 1 1 d . . .
C1 C 0.3441(6) 0.7792(5) 0.9612(5) 0.0291(14) Uani 1 1 d . . .
C2 C 0.4081(6) 0.8907(6) 0.9172(5) 0.0355(16) Uani 1 1 d . . .
H2 H 0.4987 0.9023 0.9319 0.043 Uiso 1 1 calc R . .
C3 C 0.3099(7) 0.9811(6) 0.8471(6) 0.0441(18) Uani 1 1 d . . .
H3 H 0.3230 1.0649 0.8084 0.053 Uiso 1 1 calc R . .
C4 C 0.1908(7) 0.9263(6) 0.8444(5) 0.0415(17) Uani 1 1 d . . .
H4 H 0.1112 0.9659 0.8015 0.050 Uiso 1 1 calc R . .
C5 C 0.2095(6) 0.8029(5) 0.9161(5) 0.0328(15) Uani 1 1 d . . .
H5 H 0.1437 0.7451 0.9317 0.039 Uiso 1 1 calc R . .
C6 C 0.5270(6) 0.7996(6) 0.7105(5) 0.0305(14) Uani 1 1 d . . .
C7 C 0.4654(6) 0.9164(6) 0.6386(5) 0.0364(16) Uani 1 1 d . . .
H7 H 0.5088 0.9901 0.6106 0.044 Uiso 1 1 calc R . .
C8 C 0.3281(6) 0.9030(6) 0.6164(5) 0.0389(16) Uani 1 1 d . . .
H8 H 0.2643 0.9663 0.5713 0.047 Uiso 1 1 calc R . .
C9 C 0.3033(6) 0.7794(6) 0.6731(5) 0.0353(15) Uani 1 1 d . . .
H9 H 0.2199 0.7451 0.6731 0.042 Uiso 1 1 calc R . .
C10 C 0.4241(6) 0.7164(6) 0.7295(5) 0.0327(15) Uani 1 1 d . . .
H10 H 0.4357 0.6316 0.7734 0.039 Uiso 1 1 calc R . .
C11 C 0.4127(7) 0.6410(6) 1.2036(5) 0.0376(16) Uani 1 1 d . . .
C12 C 0.3088(8) 0.5871(6) 1.2787(6) 0.054(2) Uani 1 1 d . . .
H12 H 0.2443 0.5459 1.2575 0.064 Uiso 1 1 calc R . .
C13 C 0.2989(9) 0.5933(7) 1.3858(7) 0.063(2) Uani 1 1 d . . .
H13 H 0.2276 0.5560 1.4378 0.076 Uiso 1 1 calc R . .
C14 C 0.3912(9) 0.6525(8) 1.4162(7) 0.064(2) Uani 1 1 d . . .
H14 H 0.3878 0.6531 1.4906 0.077 Uiso 1 1 calc R . .
C15 C 0.4884(8) 0.7109(9) 1.3385(8) 0.076(3) Uani 1 1 d . . .
H15 H 0.5476 0.7584 1.3569 0.092 Uiso 1 1 calc R . .
C16 C 0.5026(8) 0.7022(8) 1.2337(7) 0.068(3) Uani 1 1 d . . .
H16 H 0.5749 0.7389 1.1826 0.082 Uiso 1 1 calc R . .
C21 C 0.7940(6) 0.7789(5) 0.6244(5) 0.0325(15) Uani 1 1 d . . .
C22 C 0.9178(6) 0.8346(5) 0.5959(5) 0.0330(15) Uani 1 1 d . . .
H22 H 0.9542 0.8657 0.6454 0.040 Uiso 1 1 calc R . .
C23 C 0.9870(7) 0.8438(6) 0.4949(6) 0.0440(17) Uani 1 1 d . . .
H23 H 1.0700 0.8828 0.4747 0.053 Uiso 1 1 calc R . .
C24 C 0.9361(7) 0.7969(7) 0.4244(6) 0.0493(19) Uani 1 1 d . . .
H24 H 0.9854 0.8009 0.3567 0.059 Uiso 1 1 calc R . .
C25 C 0.8141(7) 0.7445(7) 0.4518(6) 0.0454(18) Uani 1 1 d . . .
H25 H 0.7776 0.7146 0.4015 0.054 Uiso 1 1 calc R . .
C26 C 0.7439(7) 0.7346(6) 0.5504(6) 0.0410(17) Uani 1 1 d . . .
H26 H 0.6599 0.6969 0.5683 0.049 Uiso 1 1 calc R . .
C31 C 0.7551(6) 0.8670(6) 0.8066(5) 0.0330(15) Uani 1 1 d . . .
C32 C 0.8039(7) 0.8272(7) 0.9160(6) 0.0464(18) Uani 1 1 d . . .
H32 H 0.8122 0.7429 0.9623 0.056 Uiso 1 1 calc R . .
C33 C 0.8410(7) 0.9099(7) 0.9591(6) 0.0462(18) Uani 1 1 d . . .
H33 H 0.8725 0.8821 1.0350 0.055 Uiso 1 1 calc R . .
C34 C 0.8318(7) 1.0308(7) 0.8918(7) 0.0474(19) Uani 1 1 d . . .
H34 H 0.8585 1.0869 0.9209 0.057 Uiso 1 1 calc R . .
C35 C 0.7848(7) 1.0723(6) 0.7828(6) 0.0465(18) Uani 1 1 d . . .
H35 H 0.7775 1.1568 0.7373 0.056 Uiso 1 1 calc R . .
C36 C 0.7474(6) 0.9907(6) 0.7384(6) 0.0404(16) Uani 1 1 d . . .
H36 H 0.7169 1.0192 0.6621 0.048 Uiso 1 1 calc R . .
S S -0.07240(16) 0.49311(15) 1.14873(14) 0.0343(4) Uani 1 1 d . . .
O1 O 0.0386(4) 0.5657(4) 1.0898(4) 0.0399(11) Uani 1 1 d . . .
O2 O -0.0341(4) 0.3646(4) 1.1988(4) 0.0458(12) Uani 1 1 d . . .
O3 O -0.2026(4) 0.5264(4) 1.0929(4) 0.0394(11) Uani 1 1 d . . .
C40 C -0.1071(8) 0.5369(7) 1.2687(6) 0.0502(19) Uani 1 1 d . . .
F1 F -0.0039(5) 0.5058(5) 1.3395(4) 0.0760(14) Uani 1 1 d . . .
F2 F -0.1373(5) 0.6560(4) 1.2340(4) 0.0736(14) Uani 1 1 d . . .
F3 F -0.2170(4) 0.4847(5) 1.3311(4) 0.0752(15) Uani 1 1 d . . .

loop_
_atom_site_aniso_label
_atom_site_aniso_U_11
_atom_site_aniso_U_22
_atom_site_aniso_U_33
_atom_site_aniso_U_23
_atom_site_aniso_U_13
_atom_site_aniso_U_12
Ag 0.0434(3) 0.0335(3) 0.0334(3) -0.0085(2) -0.0010(2) -0.0030(2)
Se 0.0339(4) 0.0327(4) 0.0301(4) -0.0091(3) 0.0049(3) -0.0008(3)
P 0.0276(9) 0.0305(9) 0.0279(9) -0.0090(7) 0.0048(7) -0.0051(7)
Fe 0.0293(5) 0.0290(5) 0.0277(5) -0.0068(4) 0.0063(4) -0.0027(4)
C1 0.031(3) 0.028(3) 0.025(3) -0.007(3) 0.005(3) -0.005(3)
C2 0.037(4) 0.031(4) 0.042(4) -0.019(3) 0.016(3) -0.009(3)
C3 0.065(5) 0.029(4) 0.038(4) -0.015(3) 0.012(4) -0.001(3)
C4 0.045(4) 0.042(4) 0.030(4) -0.009(3) 0.000(3) 0.012(3)
C5 0.026(3) 0.033(4) 0.031(4) -0.005(3) 0.012(3) -0.002(3)
C6 0.026(3) 0.039(4) 0.025(3) -0.011(3) 0.010(3) -0.005(3)
C7 0.029(4) 0.047(4) 0.028(4) -0.009(3) 0.010(3) -0.007(3)
C8 0.032(4) 0.049(4) 0.026(4) -0.004(3) 0.000(3) 0.000(3)
C9 0.025(3) 0.050(4) 0.031(4) -0.016(3) 0.006(3) -0.005(3)
C10 0.031(4) 0.037(4) 0.030(4) -0.011(3) 0.005(3) -0.010(3)
C11 0.040(4) 0.039(4) 0.032(4) -0.014(3) 0.001(3) 0.002(3)
C12 0.075(5) 0.039(4) 0.049(5) -0.017(4) 0.024(4) -0.028(4)
C13 0.100(7) 0.053(5) 0.045(5) -0.027(4) 0.028(5) -0.024(5)
C14 0.083(6) 0.070(6) 0.035(5) -0.018(4) -0.008(4) 0.007(5)
C15 0.046(5) 0.128(9) 0.078(7) -0.066(7) -0.011(5) -0.002(5)
C16 0.040(5) 0.117(8) 0.066(6) -0.055(6) 0.007(4) -0.016(5)
C21 0.035(4) 0.025(3) 0.030(4) -0.004(3) 0.003(3) 0.002(3)
C22 0.027(3) 0.034(4) 0.034(4) -0.009(3) 0.003(3) -0.001(3)
C23 0.037(4) 0.048(4) 0.042(4) -0.012(4) 0.010(3) -0.009(3)
C24 0.038(4) 0.065(5) 0.042(5) -0.021(4) 0.015(3) 0.001(4)
C25 0.049(4) 0.061(5) 0.034(4) -0.027(4) 0.006(3) -0.010(4)
C26 0.040(4) 0.042(4) 0.043(4) -0.018(3) 0.006(3) -0.008(3)
C31 0.030(4) 0.033(4) 0.030(4) -0.007(3) 0.007(3) -0.004(3)
C32 0.042(4) 0.048(4) 0.050(5) -0.019(4) 0.003(3) -0.010(3)
C33 0.043(4) 0.053(5) 0.051(5) -0.029(4) 0.002(3) -0.005(4)
C34 0.041(4) 0.056(5) 0.058(5) -0.036(4) 0.009(4) -0.010(4)
C35 0.049(5) 0.027(4) 0.062(5) -0.017(4) 0.006(4) -0.006(3)
C36 0.038(4) 0.038(4) 0.045(4) -0.016(3) 0.004(3) -0.006(3)
S 0.0289(9) 0.0413(10) 0.0297(9) -0.0115(8) 0.0046(7) -0.0013(7)
O1 0.040(3) 0.035(3) 0.039(3) -0.009(2) 0.008(2) -0.006(2)
O2 0.044(3) 0.032(3) 0.048(3) -0.002(2) 0.001(2) 0.001(2)
O3 0.032(2) 0.044(3) 0.038(3) -0.013(2) 0.001(2) 0.002(2)
C40 0.046(5) 0.065(6) 0.040(5) -0.021(4) 0.007(4) -0.004(4)
F1 0.069(3) 0.119(4) 0.051(3) -0.043(3) -0.009(2) -0.007(3)
F2 0.094(4) 0.066(3) 0.077(4) -0.048(3) 0.011(3) -0.004(3)
F3 0.070(3) 0.113(4) 0.047(3) -0.035(3) 0.027(2) -0.029(3)

loop_
_atom_type_symbol
_atom_type_description
_atom_type_scat_dispersion_real
_atom_type_scat_dispersion_imag
_atom_type_scat_source
C C 0.0033 0.0016 'International Tables Vol C Tables 4.2.6.8 and 6.1.1.4'
H H 0.0000 0.0000 'International Tables Vol C Tables 4.2.6.8 and 6.1.1.4'
O O 0.0106 0.0060 'International Tables Vol C Tables 4.2.6.8 and 6.1.1.4'
F F 0.0171 0.0103 'International Tables Vol C Tables 4.2.6.8 and 6.1.1.4'
P P 0.1023 0.0942 'International Tables Vol C Tables 4.2.6.8 and 6.1.1.4'
S S 0.1246 0.1234 'International Tables Vol C Tables 4.2.6.8 and 6.1.1.4'
Fe Fe 0.3463 0.8444 'International Tables Vol C Tables 4.2.6.8 and 6.1.1.4'
Se Se -0.0929 2.2259 'International Tables Vol C Tables 4.2.6.8 and 6.1.1.4'
Ag Ag -0.8971 1.1015 'International Tables Vol C Tables 4.2.6.8 and 6.1.1.4'

loop_
_geom_angle_atom_site_label_1
_geom_angle_atom_site_label_2
_geom_angle_atom_site_label_3
_geom_angle
_geom_angle_site_symmetry_1
_geom_angle_site_symmetry_3
_geom_angle_publ_flag
O3 Ag P 118.21(11) 2_567 2_667 ?
O3 Ag O1 81.11(13) 2_567 . ?
P Ag O1 115.38(10) 2_667 . ?
O3 Ag Se 105.14(10) 2_567 . ?
P Ag Se 127.11(5) 2_667 . ?
O1 Ag Se 99.21(9) . . ?
C1 Se C11 100.5(3) . . ?
C1 Se Ag 110.48(17) . . ?
C11 Se Ag 99.3(2) . . ?
C6 P C31 107.9(3) . . ?
C6 P C21 100.7(3) . . ?
C31 P C21 105.5(3) . . ?
C6 P Ag 112.7(2) . 2_667 ?
C31 P Ag 112.4(2) . 2_667 ?
C21 P Ag 116.72(19) . 2_667 ?
C2 Fe C10 135.0(3) . . ?
C2 Fe C1 41.3(2) . . ?
C10 Fe C1 111.7(2) . . ?
C2 Fe C4 69.1(3) . . ?
C10 Fe C4 146.0(3) . . ?
C1 Fe C4 68.6(2) . . ?
C2 Fe C3 41.1(3) . . ?
C10 Fe C3 173.7(3) . . ?
C1 Fe C3 68.5(3) . . ?
C4 Fe C3 40.3(2) . . ?
C2 Fe C6 110.8(2) . . ?
C10 Fe C6 41.3(2) . . ?
C1 Fe C6 119.0(2) . . ?
C4 Fe C6 169.1(3) . . ?
C3 Fe C6 132.7(3) . . ?
C2 Fe C7 116.8(2) . . ?
C10 Fe C7 68.5(2) . . ?
C1 Fe C7 151.0(2) . . ?
C4 Fe C7 128.4(3) . . ?
C3 Fe C7 108.1(3) . . ?
C6 Fe C7 41.2(2) . . ?
C2 Fe C9 172.5(3) . . ?
C10 Fe C9 40.4(2) . . ?
C1 Fe C9 131.6(2) . . ?
C4 Fe C9 112.2(3) . . ?
C3 Fe C9 144.2(3) . . ?
C6 Fe C9 69.3(2) . . ?
C7 Fe C9 68.5(2) . . ?
C2 Fe C5 69.0(2) . . ?
C10 Fe C5 117.0(2) . . ?
C1 Fe C5 40.8(2) . . ?
C4 Fe C5 40.2(2) . . ?
C3 Fe C5 67.6(2) . . ?
C6 Fe C5 150.6(2) . . ?
C7 Fe C5 166.6(3) . . ?
C9 Fe C5 107.0(2) . . ?
C2 Fe C8 147.0(3) . . ?
C10 Fe C8 67.9(3) . . ?
C1 Fe C8 168.1(2) . . ?
C4 Fe C8 104.6(3) . . ?
C3 Fe C8 113.2(3) . . ?
C6 Fe C8 69.1(2) . . ?
C7 Fe C8 40.8(2) . . ?
C9 Fe C8 40.4(2) . . ?
C5 Fe C8 127.8(2) . . ?
C5 C1 C2 107.8(6) . . ?
C5 C1 Se 128.2(4) . . ?
C2 C1 Se 123.9(5) . . ?
C5 C1 Fe 70.3(3) . . ?
C2 C1 Fe 68.9(3) . . ?
Se C1 Fe 123.6(3) . . ?
C3 C2 C1 106.7(6) . . ?
C3 C2 Fe 70.1(4) . . ?
C1 C2 Fe 69.7(3) . . ?
C4 C3 C2 108.9(6) . . ?
C4 C3 Fe 69.8(4) . . ?
C2 C3 Fe 68.7(4) . . ?
C3 C4 C5 108.2(6) . . ?
C3 C4 Fe 69.9(4) . . ?
C5 C4 Fe 70.4(3) . . ?
C4 C5 C1 108.3(5) . . ?
C4 C5 Fe 69.4(3) . . ?
C1 C5 Fe 68.9(3) . . ?
C10 C6 C7 105.9(5) . . ?
C10 C6 P 123.8(5) . . ?
C7 C6 P 130.0(4) . . ?
C10 C6 Fe 69.0(3) . . ?
C7 C6 Fe 69.6(3) . . ?
P C6 Fe 130.4(3) . . ?
C8 C7 C6 108.4(5) . . ?
C8 C7 Fe 69.9(3) . . ?
C6 C7 Fe 69.3(3) . . ?
C9 C8 C7 108.2(6) . . ?
C9 C8 Fe 69.6(4) . . ?
C7 C8 Fe 69.4(3) . . ?
C10 C9 C8 107.8(6) . . ?
C10 C9 Fe 69.2(4) . . ?
C8 C9 Fe 70.0(4) . . ?
C9 C10 C6 109.6(6) . . ?
C9 C10 Fe 70.4(4) . . ?
C6 C10 Fe 69.7(3) . . ?
C16 C11 C12 119.6(7) . . ?
C16 C11 Se 119.9(5) . . ?
C12 C11 Se 120.5(5) . . ?
C11 C12 C13 119.7(7) . . ?
C14 C13 C12 120.2(7) . . ?
C13 C14 C15 119.1(7) . . ?
C14 C15 C16 121.2(8) . . ?
C11 C16 C15 119.9(8) . . ?
C26 C21 C22 118.7(5) . . ?
C26 C21 P 118.5(4) . . ?
C22 C21 P 122.6(5) . . ?
C23 C22 C21 119.5(6) . . ?
C24 C23 C22 120.4(6) . . ?
C25 C24 C23 119.7(6) . . ?
C26 C25 C24 121.1(6) . . ?
C25 C26 C21 120.5(6) . . ?
C32 C31 C36 119.2(6) . . ?
C32 C31 P 117.7(5) . . ?
C36 C31 P 123.1(5) . . ?
C31 C32 C33 120.5(7) . . ?
C34 C33 C32 119.7(7) . . ?
C33 C34 C35 120.7(7) . . ?
C34 C35 C36 120.2(7) . . ?
C31 C36 C35 119.6(7) . . ?
O3 S O2 114.8(3) . . ?
O3 S O1 116.2(3) . . ?
O2 S O1 114.4(3) . . ?
O3 S C40 101.8(3) . . ?
O2 S C40 104.9(3) . . ?
O1 S C40 102.2(3) . . ?
S O1 Ag 115.9(2) . . ?
S O3 Ag 133.1(2) . 2_567 ?
F1 C40 F2 108.2(7) . . ?
F1 C40 F3 106.4(6) . . ?
F2 C40 F3 106.1(6) . . ?
F1 C40 S 113.2(5) . . ?
F2 C40 S 111.1(5) . . ?
F3 C40 S 111.4(5) . . ?

loop_
_geom_bond_atom_site_label_1
_geom_bond_atom_site_label_2
_geom_bond_distance
_geom_bond_site_symmetry_2
_geom_bond_publ_flag
Ag O3 2.414(4) 2_567 ?
Ag P 2.4264(17) 2_667 ?
Ag O1 2.558(4) . ?
Ag Se 2.6562(8) . ?
Se C1 1.902(6) . ?
Se C11 1.945(6) . ?
P C6 1.806(6) . ?
P C31 1.815(6) . ?
P C21 1.830(6) . ?
P Ag 2.4264(17) 2_667 ?
Fe C2 2.019(6) . ?
Fe C10 2.028(6) . ?
Fe C1 2.030(6) . ?
Fe C4 2.035(6) . ?
Fe C3 2.037(6) . ?
Fe C6 2.038(5) . ?
Fe C7 2.042(6) . ?
Fe C9 2.043(6) . ?
Fe C5 2.049(5) . ?
Fe C8 2.049(6) . ?
C1 C5 1.424(8) . ?
C1 C2 1.428(8) . ?
C2 C3 1.425(9) . ?
C3 C4 1.402(9) . ?
C4 C5 1.404(8) . ?
C6 C10 1.434(8) . ?
C6 C7 1.434(8) . ?
C7 C8 1.425(8) . ?
C8 C9 1.413(8) . ?
C9 C10 1.406(8) . ?
C11 C16 1.360(9) . ?
C11 C12 1.379(8) . ?
C12 C13 1.394(9) . ?
C13 C14 1.362(10) . ?
C14 C15 1.362(11) . ?
C15 C16 1.378(10) . ?
C21 C26 1.383(8) . ?
C21 C22 1.402(7) . ?
C22 C23 1.389(8) . ?
C23 C24 1.370(9) . ?
C24 C25 1.368(9) . ?
C25 C26 1.366(8) . ?
C31 C32 1.382(9) . ?
C31 C36 1.394(8) . ?
C32 C33 1.395(8) . ?
C33 C34 1.365(10) . ?
C34 C35 1.370(9) . ?
C35 C36 1.396(8) . ?
S O3 1.437(4) . ?
S O2 1.440(4) . ?
S O1 1.444(4) . ?
S C40 1.808(7) . ?
O3 Ag 2.414(4) 2_567 ?
C40 F1 1.317(8) . ?
C40 F2 1.330(8) . ?
C40 F3 1.351(7) . ?
